data_1510171
loop_
_publ_author_name
'Kremer, R.K.'
'Gmelin, E.'
'Schnelle, W.'
'Jepsen, O.'
'Poettgen, R.'

_publ_section_title
;
 Crystal structure, magnetic susceptibility, electrical resistivity,
 specific heat and electronic band structure of R Au Ge (R= Sc, Y, La, Lu)
;
_journal_name_full 'Journal of Physics: Condensed Matter'
_journal_page_first 1435
_journal_page_last 1450
_journal_paper_doi 10.1088/0953-8984/9/7/009
_journal_volume 9
_journal_year 1997
_chemical_formula_sum 'Au Ge Y'
_chemical_name_systematic 'Y Au Ge'
_space_group_IT_number 186
_symmetry_space_group_name_Hall 'P 6c -2c'
_symmetry_space_group_name_H-M 'P 63 m c'
_cell_angle_alpha 90
_cell_angle_beta 90
_cell_angle_gamma 120
_cell_formula_units_Z 2
_cell_length_a 4.41
_cell_length_b 4.41
_cell_length_c 7.3086
_cell_volume 123.095
_citation_journal_id_ASTM JCOMEL
_cod_data_source_file gold_228.cif
_cod_data_source_block Au1Ge1Y1
_cod_original_cell_volume 123.0954
_cod_original_formula_sum 'Au1 Ge1 Y1'
_cod_database_code 1510171

loop_
_symmetry_equiv_pos_as_xyz
x,y,z
x-y,x,z+1/2
-y,x-y,z
-x,-y,z+1/2
-x+y,-x,z
y,-x+y,z+1/2
y,x,z+1/2
-x+y,y,z
-x,-x+y,z+1/2
-y,-x,z
x-y,-y,z+1/2
x,x-y,z

loop_
_atom_site_label
_atom_site_type_symbol
_atom_site_fract_x
_atom_site_fract_y
_atom_site_fract_z
_atom_site_occupancy
_atom_site_U_iso_or_equiv
Ge1 Ge 0.3333 0.6667 0.825 1 0.0
Au1 Au 0.3333 0.6667 0.25 1 0.0
Y1 Y 1 1 0.0341 1 0.0
